data_1506562
loop_
_publ_author_name
'Alvarez de Cienfuegos, Luis'
'Mota, Antonio J.'
'Robles, Rafael'

_publ_section_title
;
 Convenient synthesis of nucleoside and isonucleoside analogues.
;
_journal_issue 11
_journal_name_full 'Organic letters'
_journal_page_first 2161
_journal_page_last 2164
_journal_paper_doi 10.1021/ol050496v
_journal_volume 7
_journal_year 2005
_chemical_formula_sum 'C17 H18 N2 O5'
_chemical_formula_weight 330.33
_chemical_name_systematic
; 
 ? 
;
_space_group_IT_number 4
_symmetry_space_group_name_Hall 'P 2yb'
_symmetry_space_group_name_H-M 'P 1 21 1'
_atom_sites_solution_hydrogens geom
_atom_sites_solution_primary direct
_atom_sites_solution_secondary difmap
_audit_creation_method SHELXL-97
_cell_angle_alpha 90.00
_cell_angle_beta 108.390(2)
_cell_angle_gamma 90.00
_cell_formula_units_Z 2
_cell_length_a 10.0590(11)
_cell_length_b 5.9759(7)
_cell_length_c 13.3917(15)
_cell_measurement_temperature 100(2)
_cell_volume 763.89(15)
_computing_structure_refinement 'SHELXL-97 (Sheldrick, 1997)'
_computing_structure_solution 'SHELXS-97 (Sheldrick, 1990)'
_diffrn_ambient_temperature 100(2)
_diffrn_measured_fraction_theta_full 0.922
_diffrn_measured_fraction_theta_max 0.922
_diffrn_radiation_monochromator graphite
_diffrn_radiation_source 'fine-focus sealed tube'
_diffrn_radiation_type MoK\a
_diffrn_radiation_wavelength 0.71073
_diffrn_reflns_av_R_equivalents 0.0183
_diffrn_reflns_av_sigmaI/netI 0.0471
_diffrn_reflns_limit_h_max 13
_diffrn_reflns_limit_h_min -10
_diffrn_reflns_limit_k_max 7
_diffrn_reflns_limit_k_min -7
_diffrn_reflns_limit_l_max 11
_diffrn_reflns_limit_l_min -17
_diffrn_reflns_number 4867
_diffrn_reflns_theta_full 28.20
_diffrn_reflns_theta_max 28.20
_diffrn_reflns_theta_min 1.60
_exptl_absorpt_coefficient_mu 0.107
_exptl_crystal_density_diffrn 1.436
_exptl_crystal_density_method 'not measured'
_exptl_crystal_F_000 348
_refine_diff_density_max 0.296
_refine_diff_density_min -0.231
_refine_diff_density_rms 0.050
_refine_ls_abs_structure_details 'Flack H D (1983), Acta Cryst. A39, 876-881'
_refine_ls_abs_structure_Flack -0.4(11)
_refine_ls_extinction_coef 0.000(4)
_refine_ls_extinction_expression Fc^*^=kFc[1+0.001xFc^2^\l^3^/sin(2\q)]^-1/4^
_refine_ls_extinction_method SHELXL
_refine_ls_goodness_of_fit_ref 1.031
_refine_ls_hydrogen_treatment mixed
_refine_ls_matrix_type full
_refine_ls_number_parameters 290
_refine_ls_number_reflns 3165
_refine_ls_number_restraints 1
_refine_ls_restrained_S_all 1.031
_refine_ls_R_factor_all 0.0523
_refine_ls_R_factor_gt 0.0479
_refine_ls_shift/su_max 2.122
_refine_ls_shift/su_mean 0.008
_refine_ls_structure_factor_coef Fsqd
_refine_ls_weighting_details 'calc w=1/[\s^2^(Fo^2^)+(0.0722P)^2^+0.1042P] where P=(Fo^2^+2Fc^2^)/3'
_refine_ls_weighting_scheme calc
_refine_ls_wR_factor_gt 0.1169
_refine_ls_wR_factor_ref 0.1199
_reflns_number_gt 2907
_reflns_number_total 3165
_reflns_threshold_expression >2sigma(I)
_cod_data_source_file ol050496vsi20050308_092725.cif
_cod_data_source_block tctybn
_cod_database_code 1506562

loop_
_symmetry_equiv_pos_as_xyz
'x, y, z'
'-x, y+1/2, -z'

loop_
_atom_site_label
_atom_site_type_symbol
_atom_site_fract_x
_atom_site_fract_y
_atom_site_fract_z
_atom_site_U_iso_or_equiv
_atom_site_adp_type
_atom_site_occupancy
_atom_site_symmetry_multiplicity
_atom_site_calc_flag
O1 O 1.02248(16) 0.2863(3) 0.42915(14) 0.0226(4) Uani 1 1 d
O2 O 0.56165(15) 0.0574(3) 0.16860(13) 0.0195(4) Uani 1 1 d
O3 O 0.21396(15) 0.4543(3) 0.34647(13) 0.0220(4) Uani 1 1 d
C4 C 0.5657(2) 0.3723(4) 0.40257(18) 0.0170(5) Uani 1 1 d
O5 O 0.81831(15) 0.2597(3) 0.28460(12) 0.0188(4) Uani 1 1 d
C6 C 0.3276(2) 0.3598(4) 0.35462(17) 0.0162(5) Uani 1 1 d
N7 N 0.45059(18) 0.4818(4) 0.39082(16) 0.0192(4) Uani 1 1 d
O8 O 0.69127(15) 0.4743(3) 0.44050(14) 0.0225(4) Uani 1 1 d
N9 N 0.57899(18) 0.1569(3) 0.38240(15) 0.0149(4) Uani 1 1 d
C10 C 0.7782(2) 0.0435(4) 0.31182(19) 0.0183(5) Uani 1 1 d
C11 C 0.4642(3) -0.0615(5) 0.0857(2) 0.0232(5) Uani 1 1 d
C12 C 0.3154(2) 0.2803(4) 0.08299(18) 0.0188(5) Uani 1 1 d
C13 C 0.6837(2) -0.0712(5) 0.2155(2) 0.0216(5) Uani 1 1 d
C14 C 0.3342(2) 0.0766(4) 0.04006(18) 0.0187(5) Uani 1 1 d
C15 C 0.4600(2) 0.0285(4) 0.34513(18) 0.0170(5) Uani 1 1 d
C16 C 0.2292(2) -0.0052(5) -0.0474(2) 0.0233(5) Uani 1 1 d
C17 C 0.0874(3) 0.3172(5) -0.0451(2) 0.0274(6) Uani 1 1 d
C18 C 0.3341(2) 0.1240(4) 0.32851(17) 0.0159(5) Uani 1 1 d
C19 C 0.1994(2) -0.0002(4) 0.2813(2) 0.0218(5) Uani 1 1 d
C20 C 0.7260(2) 0.0874(4) 0.40666(18) 0.0166(5) Uani 1 1 d
C21 C 0.8875(2) 0.3674(4) 0.38124(19) 0.0190(5) Uani 1 1 d
C22 C 0.8012(2) 0.3077(4) 0.45244(19) 0.0186(5) Uani 1 1 d
C23 C 0.1067(3) 0.1151(5) -0.0899(2) 0.0268(6) Uani 1 1 d
C24 C 0.1924(3) 0.4002(5) 0.0406(2) 0.0240(5) Uani 1 1 d
H1 H 0.891(2) 0.520(5) 0.3653(18) 0.003(5) Uiso 1 1 d
H2 H 0.866(2) -0.047(5) 0.3401(18) 0.009(6) Uiso 1 1 d
H3 H 0.662(3) -0.216(6) 0.239(2) 0.025(7) Uiso 1 1 d
H4 H 0.144(3) 0.009(5) 0.328(2) 0.024(7) Uiso 1 1 d
H5 H 0.443(3) -0.200(7) 0.110(2) 0.033(8) Uiso 1 1 d
H6 H 0.390(3) 0.333(5) 0.143(2) 0.021(7) Uiso 1 1 d
H7 H 0.183(2) 0.534(5) 0.070(2) 0.016(6) Uiso 1 1 d
H8 H 0.745(2) -0.038(5) 0.455(2) 0.014(6) Uiso 1 1 d
H9 H 0.472(2) -0.113(5) 0.333(2) 0.011(6) Uiso 1 1 d
H10 H 0.241(2) -0.134(5) -0.076(2) 0.016(7) Uiso 1 1 d
H11 H 0.031(3) 0.059(5) -0.146(2) 0.023(7) Uiso 1 1 d
H12 H 0.854(2) 0.307(5) 0.528(2) 0.019(7) Uiso 1 1 d
H13 H 0.504(3) -0.094(5) 0.032(2) 0.025(8) Uiso 1 1 d
H14 H 0.004(3) 0.394(6) -0.072(2) 0.032(8) Uiso 1 1 d
H15 H 0.151(3) 0.064(6) 0.219(3) 0.039(9) Uiso 1 1 d
H16 H 0.221(3) -0.152(6) 0.270(2) 0.029(8) Uiso 1 1 d
H17 H 1.073(3) 0.321(7) 0.397(3) 0.047(11) Uiso 1 1 d
H18 H 0.734(3) -0.089(5) 0.166(2) 0.026(7) Uiso 1 1 d

loop_
_atom_site_aniso_label
_atom_site_aniso_U_11
_atom_site_aniso_U_22
_atom_site_aniso_U_33
_atom_site_aniso_U_23
_atom_site_aniso_U_13
_atom_site_aniso_U_12
O1 0.0098(8) 0.0311(10) 0.0270(9) -0.0009(8) 0.0060(7) -0.0004(7)
O2 0.0144(8) 0.0197(9) 0.0227(8) -0.0035(7) 0.0034(6) 0.0028(7)
O3 0.0136(7) 0.0232(9) 0.0307(9) 0.0001(8) 0.0091(7) 0.0018(7)
C4 0.0146(11) 0.0182(12) 0.0197(11) -0.0018(9) 0.0078(9) -0.0031(9)
O5 0.0154(8) 0.0223(9) 0.0193(8) 0.0012(7) 0.0062(6) -0.0015(7)
C6 0.0149(11) 0.0182(12) 0.0166(10) 0.0009(9) 0.0065(8) -0.0003(9)
N7 0.0159(9) 0.0165(11) 0.0271(10) -0.0032(8) 0.0093(8) 0.0002(8)
O8 0.0123(7) 0.0228(9) 0.0323(9) -0.0103(8) 0.0071(7) -0.0031(7)
N9 0.0115(9) 0.0161(10) 0.0184(10) 0.0020(8) 0.0064(7) 0.0019(7)
C10 0.0131(10) 0.0189(12) 0.0238(11) 0.0007(9) 0.0072(9) 0.0052(9)
C11 0.0209(12) 0.0202(13) 0.0259(13) -0.0053(11) 0.0038(10) -0.0001(10)
C12 0.0168(11) 0.0214(12) 0.0182(11) 0.0015(10) 0.0056(9) -0.0019(10)
C13 0.0170(11) 0.0216(14) 0.0263(13) -0.0047(10) 0.0072(9) 0.0034(10)
C14 0.0170(11) 0.0220(12) 0.0183(11) 0.0020(9) 0.0074(8) -0.0028(10)
C15 0.0199(12) 0.0131(12) 0.0198(11) 0.0000(9) 0.0089(9) -0.0035(9)
C16 0.0235(12) 0.0254(14) 0.0230(12) -0.0021(11) 0.0102(10) -0.0080(10)
C17 0.0166(12) 0.0382(17) 0.0284(13) 0.0107(12) 0.0086(10) 0.0045(11)
C18 0.0148(11) 0.0174(12) 0.0159(10) -0.0007(9) 0.0057(8) -0.0038(9)
C19 0.0161(11) 0.0217(14) 0.0280(13) -0.0013(11) 0.0074(10) -0.0038(10)
C20 0.0127(10) 0.0172(12) 0.0201(11) 0.0021(10) 0.0056(8) 0.0021(9)
C21 0.0137(11) 0.0181(12) 0.0252(12) -0.0004(10) 0.0062(9) -0.0010(9)
C22 0.0122(10) 0.0217(13) 0.0220(11) -0.0033(10) 0.0055(9) 0.0006(9)
C23 0.0173(12) 0.0420(17) 0.0196(11) 0.0062(11) 0.0036(9) -0.0087(11)
C24 0.0239(13) 0.0260(15) 0.0255(12) 0.0017(11) 0.0125(10) 0.0025(10)

loop_
_atom_type_symbol
_atom_type_description
_atom_type_scat_dispersion_real
_atom_type_scat_dispersion_imag
_atom_type_scat_source
C C 0.0033 0.0016 'International Tables Vol C Tables 4.2.6.8 and 6.1.1.4'
H H 0.0000 0.0000 'International Tables Vol C Tables 4.2.6.8 and 6.1.1.4'
N N 0.0061 0.0033 'International Tables Vol C Tables 4.2.6.8 and 6.1.1.4'
O O 0.0106 0.0060 'International Tables Vol C Tables 4.2.6.8 and 6.1.1.4'

loop_
_geom_angle_atom_site_label_1
_geom_angle_atom_site_label_2
_geom_angle_atom_site_label_3
_geom_angle
C13 O2 C11 111.3(2)
N7 C4 N9 127.3(2)
N7 C4 O8 120.8(2)
N9 C4 O8 111.8(2)
C21 O5 C10 105.89(17)
O3 C6 N7 119.0(2)
O3 C6 C18 121.7(2)
N7 C6 C18 119.31(19)
C4 N7 C6 116.3(2)
C4 O8 C22 108.68(18)
C4 N9 C15 118.80(19)
C4 N9 C20 112.74(19)
C15 N9 C20 128.4(2)
O5 C10 C13 110.2(2)
O5 C10 C20 104.60(19)
C13 C10 C20 119.77(19)
O2 C11 C14 109.9(2)
C14 C12 C24 120.3(2)
O2 C13 C10 110.9(2)
C12 C14 C16 119.4(2)
C12 C14 C11 121.9(2)
C16 C14 C11 118.7(2)
C18 C15 N9 119.3(2)
C23 C16 C14 120.2(3)
C24 C17 C23 119.7(2)
C15 C18 C6 118.9(2)
C15 C18 C19 122.6(2)
C6 C18 C19 118.5(2)
N9 C20 C10 116.50(18)
N9 C20 C22 100.34(17)
C10 C20 C22 102.73(18)
O1 C21 O5 112.94(19)
O1 C21 C22 107.21(19)
O5 C21 C22 104.64(18)
O8 C22 C21 109.52(19)
O8 C22 C20 106.17(17)
C21 C22 C20 104.84(19)
C16 C23 C17 120.1(2)
C17 C24 C12 120.2(3)

loop_
_geom_bond_atom_site_label_1
_geom_bond_atom_site_label_2
_geom_bond_distance
O1 C21 1.393(3)
O2 C13 1.417(3)
O2 C11 1.418(3)
O3 C6 1.249(3)
C4 N7 1.296(3)
C4 N9 1.331(3)
C4 O8 1.349(3)
O5 C21 1.416(3)
O5 C10 1.435(3)
C6 N7 1.385(3)
C6 C18 1.458(3)
O8 C22 1.459(3)
N9 C15 1.376(3)
N9 C20 1.470(3)
C10 C13 1.505(3)
C10 C20 1.542(3)
C11 C14 1.504(3)
C12 C14 1.384(4)
C12 C24 1.387(3)
C14 C16 1.395(3)
C15 C18 1.342(3)
C16 C23 1.384(4)
C17 C24 1.383(4)
C17 C23 1.389(4)
C18 C19 1.499(3)
C20 C22 1.545(3)
C21 C22 1.521(3)

loop_
_cod_related_entry_id
_cod_related_entry_code
_cod_related_entry_database
1 21200074 ChemSpider
